data_1551476
loop_
_publ_author_name
'Li, Chengming'
'Zhu, Lei'
'Liang, Wenbo'
'Su, Rongchuan'
'Yin, Jiangliang'
'Hu, Yanmei'
'Lan, Yu'
'Wu, Di'
'You, Jingsong'

_publ_section_title
;
 Unusual [4+2] Fusion Strategy to Forge meso-N/O-Heteroarene-Fused
 (Quinoidal) Porphyrins with Intense Near-Infrared Q-Bands
;
_journal_name_full 'Chemical Science'
_journal_paper_doi 10.1039/C9SC01596E
_journal_year 2019
_chemical_formula_moiety 'C64 H44 N4 O3 Zn'
_chemical_formula_sum 'C64 H44 N4 O3 Zn'
_chemical_formula_weight 982.40
_space_group_crystal_system triclinic
_space_group_IT_number 2
_space_group_name_Hall '-P 1'
_space_group_name_H-M_alt 'P -1'
_symmetry_space_group_name_Hall '-P 1'
_symmetry_space_group_name_H-M 'P -1'
_atom_sites_solution_hydrogens mixed
_atom_sites_solution_primary direct
_audit_creation_date 2017-12-06
_audit_creation_method
;
Olex2 1.2
(compiled 2017.03.28 svn.r3405 for OlexSys, GUI svn.r5337)
;
_audit_update_record
;
2018-09-05 deposited with the CCDC.    2019-06-17 downloaded from the CCDC.
;
_cell_angle_alpha 103.438(2)
_cell_angle_beta 101.949(2)
_cell_angle_gamma 98.725(2)
_cell_formula_units_Z 2
_cell_length_a 13.4002(4)
_cell_length_b 13.4625(4)
_cell_length_c 17.1704(5)
_cell_measurement_reflns_used 8982
_cell_measurement_temperature 293.75(10)
_cell_measurement_theta_max 72.1200
_cell_measurement_theta_min 4.3210
_cell_volume 2881.75(15)
_computing_cell_refinement
;
CrysAlisPro, Agilent Technologies,
Version 1.171.37.35 (release 13-08-2014 CrysAlis171 .NET)
(compiled Aug 13 2014,18:06:01)
;
_computing_data_reduction
;
CrysAlisPro, Agilent Technologies,
Version 1.171.37.35 (release 13-08-2014 CrysAlis171 .NET)
(compiled Aug 13 2014,18:06:01)
;
_computing_molecular_graphics 'Olex2 (Dolomanov et al., 2009)'
_computing_publication_material 'Olex2 (Dolomanov et al., 2009)'
_computing_structure_refinement 'ShelXL (Sheldrick, 2015)'
_computing_structure_solution 'SIR2004 (Burla et al., 2007)'
_diffrn_ambient_environment air
_diffrn_ambient_temperature 293.75(10)
_diffrn_detector 'CCD plate'
_diffrn_detector_area_resol_mean 15.9595
_diffrn_detector_type EosS2
_diffrn_measured_fraction_theta_full 0.999
_diffrn_measured_fraction_theta_max 0.974
_diffrn_measurement_details
;
#__ type_ start__ end____ width___ exp.time_
  1 omega   18.00  106.00   1.0000    6.6400
omega____ theta____ kappa____ phi______ frames
    -       36.5421   38.0000  150.0000 88

#__ type_ start__ end____ width___ exp.time_
  2 omega   20.00  104.00   1.0000    6.6400
omega____ theta____ kappa____ phi______ frames
    -       36.5421   57.0000   30.0000 84

#__ type_ start__ end____ width___ exp.time_
  3 omega   10.00  104.00   1.0000    6.6400
omega____ theta____ kappa____ phi______ frames
    -       36.5421   77.0000  150.0000 94

#__ type_ start__ end____ width___ exp.time_
  4 omega    1.00   75.00   1.0000    6.6400
omega____ theta____ kappa____ phi______ frames
    -       36.5421  -99.0000    0.0000 74

#__ type_ start__ end____ width___ exp.time_
  5 omega   23.00   90.00   1.0000    6.6400
omega____ theta____ kappa____ phi______ frames
    -       36.5421 -125.0000  120.0000 67

#__ type_ start__ end____ width___ exp.time_
  6 omega   18.00  106.00   1.0000    6.6400
omega____ theta____ kappa____ phi______ frames
    -       36.5421   38.0000 -120.0000 88

#__ type_ start__ end____ width___ exp.time_
  7 omega    1.00   75.00   1.0000    6.6400
omega____ theta____ kappa____ phi______ frames
    -       36.5421  -99.0000 -150.0000 74

#__ type_ start__ end____ width___ exp.time_
  8 omega  -31.00   53.00   1.0000    6.6400
omega____ theta____ kappa____ phi______ frames
    -       36.5421  -57.0000  -90.0000 84

#__ type_ start__ end____ width___ exp.time_
  9 omega   20.00  104.00   1.0000    6.6400
omega____ theta____ kappa____ phi______ frames
    -       36.5421   57.0000   90.0000 84

#__ type_ start__ end____ width___ exp.time_
 10 omega   10.00  104.00   1.0000    6.6400
omega____ theta____ kappa____ phi______ frames
    -       36.5421   77.0000  -60.0000 94

#__ type_ start__ end____ width___ exp.time_
 11 omega   40.00   98.00   1.0000   26.5550
omega____ theta____ kappa____ phi______ frames
    -      108.0000  -45.0000  -30.0000 58

#__ type_ start__ end____ width___ exp.time_
 12 omega   40.00   98.00   1.0000   26.5550
omega____ theta____ kappa____ phi______ frames
    -      108.0000  -45.0000   30.0000 58

#__ type_ start__ end____ width___ exp.time_
 13 omega   38.00   91.00   1.0000   26.5550
omega____ theta____ kappa____ phi______ frames
    -      108.0000  -30.0000  150.0000 53

#__ type_ start__ end____ width___ exp.time_
 14 omega   40.00   98.00   1.0000   26.5550
omega____ theta____ kappa____ phi______ frames
    -      108.0000  -45.0000 -180.0000 58

#__ type_ start__ end____ width___ exp.time_
 15 omega   39.00  109.00   1.0000   26.5550
omega____ theta____ kappa____ phi______ frames
    -      108.0000  -94.0000 -150.0000 70

#__ type_ start__ end____ width___ exp.time_
 16 omega   40.00   98.00   1.0000   26.5550
omega____ theta____ kappa____ phi______ frames
    -      108.0000  -45.0000 -120.0000 58

#__ type_ start__ end____ width___ exp.time_
 17 omega   39.00  109.00   1.0000   26.5550
omega____ theta____ kappa____ phi______ frames
    -      108.0000  -94.0000  120.0000 70

#__ type_ start__ end____ width___ exp.time_
 18 omega   39.00  109.00   1.0000   26.5550
omega____ theta____ kappa____ phi______ frames
    -      108.0000  -94.0000   30.0000 70

#__ type_ start__ end____ width___ exp.time_
 19 omega   57.00  150.00   1.0000   26.5550
omega____ theta____ kappa____ phi______ frames
    -      108.0000  178.0000   30.0000 93

#__ type_ start__ end____ width___ exp.time_
 20 omega   40.00   98.00   1.0000   26.5550
omega____ theta____ kappa____ phi______ frames
    -      108.0000  -45.0000   90.0000 58

#__ type_ start__ end____ width___ exp.time_
 21 omega   38.00   91.00   1.0000   26.5550
omega____ theta____ kappa____ phi______ frames
    -      108.0000  -30.0000  120.0000 53

#__ type_ start__ end____ width___ exp.time_
 22 omega   38.00   91.00   1.0000   26.5550
omega____ theta____ kappa____ phi______ frames
    -      108.0000  -30.0000 -180.0000 53

#__ type_ start__ end____ width___ exp.time_
 23 omega   91.00  176.00   1.0000   26.5550
omega____ theta____ kappa____ phi______ frames
    -      108.0000   45.0000  150.0000 85

#__ type_ start__ end____ width___ exp.time_
 24 omega   39.00  109.00   1.0000   26.5550
omega____ theta____ kappa____ phi______ frames
    -      108.0000  -94.0000   60.0000 70

#__ type_ start__ end____ width___ exp.time_
 25 omega   70.00  178.00   1.0000   26.5550
omega____ theta____ kappa____ phi______ frames
    -      108.0000   15.0000   90.0000 108

#__ type_ start__ end____ width___ exp.time_
 26 omega   38.00   91.00   1.0000   26.5550
omega____ theta____ kappa____ phi______ frames
    -      108.0000  -30.0000  -90.0000 53

#__ type_ start__ end____ width___ exp.time_
 27 omega   38.00  116.00   1.0000   26.5550
omega____ theta____ kappa____ phi______ frames
    -      108.0000 -111.0000    0.0000 78

#__ type_ start__ end____ width___ exp.time_
 28 omega   37.00  146.00   1.0000   26.5550
omega____ theta____ kappa____ phi______ frames
    -      108.0000  -15.0000  -30.0000 109

#__ type_ start__ end____ width___ exp.time_
 29 omega  -33.00   55.00   1.0000    6.6400
omega____ theta____ kappa____ phi______ frames
    -       36.5421  -38.0000  150.0000 88

#__ type_ start__ end____ width___ exp.time_
 30 omega   10.00  104.00   1.0000    6.6400
omega____ theta____ kappa____ phi______ frames
    -       36.5421   77.0000 -120.0000 94

#__ type_ start__ end____ width___ exp.time_
 31 omega  -33.00   55.00   1.0000    6.6400
omega____ theta____ kappa____ phi______ frames
    -       36.5421  -38.0000   60.0000 88
;
_diffrn_measurement_device 'four-circle diffractometer'
_diffrn_measurement_device_type 'New Gemini, Dual, Cu at zero, EosS2'
_diffrn_measurement_method '\w scans'
_diffrn_orient_matrix_UB_11 -0.0607250000
_diffrn_orient_matrix_UB_12 -0.0045444000
_diffrn_orient_matrix_UB_13 0.0665339000
_diffrn_orient_matrix_UB_21 0.1023694000
_diffrn_orient_matrix_UB_22 0.0073892000
_diffrn_orient_matrix_UB_23 0.0636502000
_diffrn_orient_matrix_UB_31 0.0167035000
_diffrn_orient_matrix_UB_32 0.1200247000
_diffrn_orient_matrix_UB_33 0.0246737000
_diffrn_radiation_monochromator graphite
_diffrn_radiation_probe x-ray
_diffrn_radiation_type CuK\a
_diffrn_radiation_wavelength 1.54184
_diffrn_reflns_av_R_equivalents 0.0613
_diffrn_reflns_av_unetI/netI 0.0615
_diffrn_reflns_Laue_measured_fraction_full 0.999
_diffrn_reflns_Laue_measured_fraction_max 0.974
_diffrn_reflns_limit_h_max 16
_diffrn_reflns_limit_h_min -16
_diffrn_reflns_limit_k_max 16
_diffrn_reflns_limit_k_min -10
_diffrn_reflns_limit_l_max 21
_diffrn_reflns_limit_l_min -21
_diffrn_reflns_number 31404
_diffrn_reflns_point_group_measured_fraction_full 0.999
_diffrn_reflns_point_group_measured_fraction_max 0.974
_diffrn_reflns_theta_full 67.684
_diffrn_reflns_theta_max 72.985
_diffrn_reflns_theta_min 4.338
_diffrn_source 'Enhance (Cu) X-ray Source'
_exptl_absorpt_coefficient_mu 0.949
_exptl_absorpt_correction_T_max 1.00000
_exptl_absorpt_correction_T_min 0.51281
_exptl_absorpt_correction_type multi-scan
_exptl_absorpt_process_details
;
CrysAlisPro, Agilent Technologies,
Version 1.171.37.35 (release 13-08-2014 CrysAlis171 .NET)
(compiled Aug 13 2014,18:06:01)
Empirical absorption correction using spherical harmonics,
 implemented in SCALE3 ABSPACK scaling algorithm.
;
_exptl_crystal_colour 'dull blackish black'
_exptl_crystal_colour_lustre dull
_exptl_crystal_colour_modifier blackish
_exptl_crystal_colour_primary black
_exptl_crystal_density_diffrn 1.132
_exptl_crystal_description block
_exptl_crystal_F_000 1020
_exptl_crystal_size_max 0.6
_exptl_crystal_size_mid 0.4
_exptl_crystal_size_min 0.2
_platon_squeeze_details
;
TITL lcm-159_a.res in P-1
CELL   13.4002   13.4625   17.1704    103.44    101.95     98.72
SPGR P-1
# Solvent Accessible Volume =       546
# Electrons Found in S.A.V. =       121
# Note: Atoms in Void as Cxxx and Qxxx all others
C101 0.628 0.291 0.093 !       1.84 eA-3
C102 0.824 0.713 0.190 !       1.75 eA-3
C103 0.611 0.245 0.143 !       1.73 eA-3
C104 0.781 0.655 0.172 !       1.70 eA-3
C105 0.675 0.308 0.216 !       1.58 eA-3
C106 0.779 0.796 0.265 !       1.58 eA-3
C107 0.717 0.330 0.234 !       1.53 eA-3
C108 0.718 0.728 0.264 !       1.43 eA-3
Q109 0.840 0.794 0.217 !       1.41 eA-3
C110 0.721 0.632 0.237 !       1.40 eA-3
C111 0.699 0.388 0.126 !       1.30 eA-3
Q112 0.808 0.935 0.091 !       1.10 eA-3
Q113 0.920 0.907 0.221 !       1.07 eA-3
Q114 0.955 0.212 0.034 !       1.02 eA-3
Q115 0.902 0.962 0.159 !       0.98 eA-3
Q116 0.348 0.234 0.347 !       0.87 eA-3
Q117 0.251 0.130 0.347 !       0.86 eA-3
Q118 0.126 0.750 0.110 !       0.86 eA-3
Q119 0.093 0.826 0.062 !       0.83 eA-3
Q120 0.113 0.670 0.095 !       0.82 eA-3
Q121 0.709 0.896 0.095 !       0.73 eA-3
Q122 0.199 0.557 0.388 !       0.62 eA-3
Q123 0.314 0.170 0.301 !       0.61 eA-3
Q124 0.142 0.169 0.218 !       0.61 eA-3
Q125 0.247 1.002 0.476 !       0.60 eA-3
Q126 0.184 0.058 0.367 !       0.59 eA-3
Q127 0.621 0.877 0.028 !       0.59 eA-3
Q128 0.221 0.221 0.253 !       0.59 eA-3
Q129 0.378 0.660 0.436 !       0.59 eA-3
Q130 0.282 0.090 0.044 !       0.58 eA-3
Q131 0.813 0.935 0.021 !       0.58 eA-3
Q132 0.376 0.158 0.473 !       0.58 eA-3
Q133 0.377 0.435 0.208 !       0.58 eA-3
Q134 0.831 0.041 0.044 !       0.55 eA-3
Q135 0.764 0.548 0.473 !       0.54 eA-3
Q136 0.972 0.047 0.170 !       0.54 eA-3
Q137 0.418 0.306 0.381 !       0.53 eA-3
Q138 0.265 0.209 0.376 !       0.53 eA-3
Q139 0.074 0.628 0.014 !       0.52 eA-3
;
_refine_diff_density_max 0.859
_refine_diff_density_min -0.401
_refine_diff_density_rms 0.070
_refine_ls_extinction_method none
_refine_ls_goodness_of_fit_ref 1.016
_refine_ls_hydrogen_treatment constr
_refine_ls_matrix_type full
_refine_ls_number_parameters 711
_refine_ls_number_reflns 11234
_refine_ls_number_restraints 237
_refine_ls_restrained_S_all 1.028
_refine_ls_R_factor_all 0.1050
_refine_ls_R_factor_gt 0.0824
_refine_ls_shift/su_max 0.001
_refine_ls_shift/su_mean 0.000
_refine_ls_structure_factor_coef Fsqd
_refine_ls_weighting_details 'w=1/[\s^2^(Fo^2^)+(0.1584P)^2^+0.6365P] where P=(Fo^2^+2Fc^2^)/3'
_refine_ls_weighting_scheme calc
_refine_ls_wR_factor_gt 0.2351
_refine_ls_wR_factor_ref 0.2705
_reflns_Friedel_coverage 0.000
_reflns_number_gt 7927
_reflns_number_total 11234
_reflns_threshold_expression 'I > 2\s(I)'
_cod_data_source_file c9sc01596e2.cif
_cod_data_source_block lcm-159_sq
_cod_original_cell_volume 2881.73(15)
_cod_database_code 1551476
_shelx_shelxl_version_number 2014/7
_shelx_space_group_comment
;
The symmetry employed for this shelxl refinement is uniquely defined
by the following loop, which should always be used as a source of
symmetry information in preference to the above space-group names.
They are only intended as comments.
;
_reflns_odcompleteness_completeness 99.87
_reflns_odcompleteness_iscentric 1
_reflns_odcompleteness_theta 66.97
_olex2_refinement_description
;
1. Fixed Uiso
 At 1.2 times of:
  All C(H) groups, All C(H,H) groups
2. Restrained distances
 C13S-C16S = C16S-C15S = C15S-C14S
 1.5 with sigma of 0.02
 O1-C16S
 2.35 with sigma of 0.02
 C14S-C16S
 2.4 with sigma of 0.02
3. Rigid bond restraints
 O1, C13S, C14S, C15S, C16S
 with sigma for 1-2 distances of 0.01 and sigma for 1-3 distances of 0.01
 C1, C2, C3, C4, C5, C6
 with sigma for 1-2 distances of 0.01 and sigma for 1-3 distances of 0.01
 C7, C8, C9, C10, C11, C12
 with sigma for 1-2 distances of 0.01 and sigma for 1-3 distances of 0.01
 C1A, C2A, C3A, C4A, C5A, C6A
 with sigma for 1-2 distances of 0.01 and sigma for 1-3 distances of 0.01
 C7A, C8A, C9A, C10A, C11A, C12A
 with sigma for 1-2 distances of 0.01 and sigma for 1-3 distances of 0.01
4. Uiso/Uaniso restraints and constraints
O1 \\sim C13S \\sim C14S \\sim C15S \\sim C16S: within 2A with sigma of 0.01
and sigma for terminal atoms of 0.02
C1 \\sim C2 \\sim C3 \\sim C4 \\sim C5 \\sim C6: within 2A with sigma of 0.01
and sigma for terminal atoms of 0.02
C7 \\sim C8 \\sim C9 \\sim C10 \\sim C11 \\sim C12: within 2A with sigma of
0.01 and sigma for terminal atoms of 0.02
C1A \\sim C2A \\sim C3A \\sim C4A \\sim C5A \\sim C6A: within 2A with sigma of
0.01 and sigma for terminal atoms of 0.02
C7A \\sim C8A \\sim C9A \\sim C10A \\sim C11A \\sim C12A: within 2A with sigma
of 0.01 and sigma for terminal atoms of 0.02
5. Others
 Sof(C1)=Sof(C2)=Sof(H2)=Sof(C3)=Sof(H3)=Sof(C4)=Sof(H4)=Sof(C5)=Sof(H5)=
 Sof(C6)=Sof(H6)=1-FVAR(1)
 Sof(C1A)=Sof(C2A)=Sof(H2A)=Sof(C3A)=Sof(H3A)=Sof(C4A)=Sof(H4A)=Sof(C5A)=
 Sof(H5A)=Sof(C6A)=Sof(H6A)=FVAR(1)
 Sof(C7)=Sof(H7)=Sof(C8)=Sof(C9)=Sof(H9)=Sof(C10)=Sof(H10)=Sof(C11)=Sof(H11)=
 Sof(C12)=Sof(H12)=1-FVAR(2)
 Sof(C7A)=Sof(C8A)=Sof(H8A)=Sof(C9A)=Sof(H9A)=Sof(C10A)=Sof(H10A)=Sof(C11A)=
 Sof(H11A)=Sof(C12A)=Sof(H12A)=FVAR(2)
6.a Riding coordinates:
 C010(H010)
6.b Secondary CH2 refined with riding coordinates:
 C13S(H13A,H13B), C14S(H14A,H14B), C15S(H15A,H15B), C16S(H16A,H16B)
6.c Aromatic/amide H refined with riding coordinates:
 C2A(H2A), C3A(H3A), C4A(H4A), C5A(H5A), C6A(H6A), C2(H2), C3(H3), C4(H4),
 C5(H5), C6(H6), C8A(H8A), C9A(H9A), C10A(H10A), C11A(H11A), C12A(H12A), C7(H7),
  C9(H9), C10(H10), C11(H11), C12(H12), C011(H011), C013(H013), C014(H014),
 C015(H015), C016(H016), C017(H017), C018(H018), C019(H019), C01A(H01A),
 C01B(H01B), C01C(H01C), C00D(H00D), C01D(H01D), C01G(H01G), C00I(H00I),
 C01J(H01J), C01K(H01K), C01M(H01M), C00N(H00N), C01P(H01P), C00Q(H00Q),
 C00S(H00S), C00U(H00U), C00W(H00W), C00Z(H00Z)
6.d Fitted hexagon refined as free rotating group:
 C1A(C2A,C3A,C4A,C5A,C6A), C1(C2,C3,C4,C5,C6), C7A(C8A,C9A,C10A,C11A,C12A),
 C7(C8,C9,C10,C11,C12)
;
_platon_squeeze_void_probe_radius 1.20
_olex2_date_sample_data_collection 2016-11-25
_olex2_submission_special_instructions 'No special instructions were received'

loop_
_space_group_symop_operation_xyz
'x, y, z'
'-x, -y, -z'

loop_
_atom_site_label
_atom_site_type_symbol
_atom_site_fract_x
_atom_site_fract_y
_atom_site_fract_z
_atom_site_U_iso_or_equiv
_atom_site_adp_type
_atom_site_occupancy
_atom_site_site_symmetry_order
_atom_site_calc_flag
_atom_site_refinement_flags_posn
_atom_site_refinement_flags_adp
_atom_site_refinement_flags_occupancy
_atom_site_disorder_assembly
_atom_site_disorder_group
Zn01 Zn 0.69140(4) 0.81903(4) 0.64716(3) 0.0605(2) Uani 1 1 d . . . . .
C1A C 1.1645(4) 0.9779(6) 0.9418(4) 0.096(3) Uani 0.593(9) 1 d . U P A 1
C2A C 1.2368(6) 1.0105(7) 0.9006(3) 0.129(4) Uani 0.593(9) 1 d G U P A 1
H2A H 1.2209 0.9898 0.8431 0.155 Uiso 0.593(9) 1 calc R . P A 1
C3A C 1.3329(5) 1.0741(7) 0.9453(4) 0.131(4) Uani 0.593(9) 1 d G U P A 1
H3A H 1.3813 1.0959 0.9178 0.157 Uiso 0.593(9) 1 calc R . P A 1
C4A C 1.3568(4) 1.1050(6) 1.0313(4) 0.109(3) Uani 0.593(9) 1 d G U P A 1
H4A H 1.4211 1.1475 1.0612 0.130 Uiso 0.593(9) 1 calc R . P A 1
C5A C 1.2845(5) 1.0724(6) 1.0725(3) 0.110(3) Uani 0.593(9) 1 d G U P A 1
H5A H 1.3004 1.0931 1.1300 0.132 Uiso 0.593(9) 1 calc R . P A 1
C6A C 1.1883(5) 1.0089(6) 1.0278(4) 0.111(3) Uani 0.593(9) 1 d G U P A 1
H6A H 1.1400 0.9870 1.0554 0.133 Uiso 0.593(9) 1 calc R . P A 1
C1 C 1.1721(8) 0.9556(13) 0.9391(13) 0.203(8) Uani 0.407(9) 1 d . U P A 2
C2 C 1.2563(11) 0.9078(12) 0.9331(13) 0.204(8) Uani 0.407(9) 1 d G U P A 2
H2 H 1.2449 0.8380 0.9037 0.245 Uiso 0.407(9) 1 calc R . P A 2
C3 C 1.3574(9) 0.9644(15) 0.9710(13) 0.210(8) Uani 0.407(9) 1 d G U P A 2
H3 H 1.4137 0.9324 0.9670 0.252 Uiso 0.407(9) 1 calc R . P A 2
C4 C 1.3744(8) 1.0687(14) 1.0149(13) 0.216(8) Uani 0.407(9) 1 d G U P A 2
H4 H 1.4421 1.1066 1.0403 0.259 Uiso 0.407(9) 1 calc R . P A 2
C5 C 1.2903(11) 1.1165(12) 1.0209(14) 0.222(8) Uani 0.407(9) 1 d G U P A 2
H5 H 1.3017 1.1862 1.0503 0.266 Uiso 0.407(9) 1 calc R . P A 2
C6 C 1.1891(9) 1.0599(14) 0.9830(14) 0.203(8) Uani 0.407(9) 1 d G U P A 2
H6 H 1.1328 1.0918 0.9870 0.243 Uiso 0.407(9) 1 calc R . P A 2
C7A C 1.0429(7) 0.7826(8) 0.9745(5) 0.104(4) Uani 0.512(12) 1 d . U P B 1
C8A C 0.9940(8) 0.7814(10) 1.0384(6) 0.123(4) Uani 0.512(12) 1 d G U P B 1
H8A H 0.9372 0.8130 1.0407 0.148 Uiso 0.512(12) 1 calc R . P B 1
C9A C 1.0301(9) 0.7331(10) 1.0987(6) 0.137(4) Uani 0.512(12) 1 d G U P B 1
H9A H 0.9974 0.7324 1.1414 0.165 Uiso 0.512(12) 1 calc R . P B 1
C10A C 1.1151(8) 0.6860(9) 1.0953(6) 0.147(4) Uani 0.512(12) 1 d G U P B 1
H10A H 1.1392 0.6537 1.1356 0.176 Uiso 0.512(12) 1 calc R . P B 1
C11A C 1.1640(8) 0.6872(11) 1.0314(7) 0.141(4) Uani 0.512(12) 1 d G U P B 1
H11A H 1.2208 0.6557 1.0291 0.170 Uiso 0.512(12) 1 calc R . P B 1
C12A C 1.1279(8) 0.7355(10) 0.9711(6) 0.127(4) Uani 0.512(12) 1 d G U P B 1
H12A H 1.1605 0.7363 0.9284 0.152 Uiso 0.512(12) 1 calc R . P B 1
C7 C 1.0501(12) 0.6672(11) 0.9562(5) 0.156(5) Uani 0.488(12) 1 d . U P B 2
H7 H 1.0283 0.6288 0.9009 0.187 Uiso 0.488(12) 1 calc R . P B 2
C8 C 1.0439(9) 0.7718(11) 0.9784(6) 0.145(5) Uani 0.488(12) 1 d G U P B 2
C9 C 1.0765(12) 0.8292(9) 1.0610(6) 0.160(5) Uani 0.488(12) 1 d G U P B 2
H9 H 1.0724 0.8992 1.0758 0.192 Uiso 0.488(12) 1 calc R . P B 2
C10 C 1.1153(12) 0.7821(12) 1.1214(5) 0.164(6) Uani 0.488(12) 1 d G U P B 2
H10 H 1.1372 0.8205 1.1767 0.197 Uiso 0.488(12) 1 calc R . P B 2
C11 C 1.1215(11) 0.6776(12) 1.0992(7) 0.178(6) Uani 0.488(12) 1 d G U P B 2
H11 H 1.1475 0.6460 1.1397 0.214 Uiso 0.488(12) 1 calc R . P B 2
C12 C 1.0889(13) 0.6201(10) 1.0166(8) 0.170(6) Uani 0.488(12) 1 d G U P B 2
H12 H 1.0930 0.5502 1.0018 0.204 Uiso 0.488(12) 1 calc R . P B 2
O1 O 0.6185(3) 0.9245(3) 0.7242(2) 0.0870(8) Uani 1 1 d D U . . .
C13S C 0.6396(7) 1.0319(5) 0.7409(6) 0.139(2) Uani 1 1 d D U . . .
H13A H 0.6276 1.0522 0.6897 0.167 Uiso 1 1 calc R . . . .
H13B H 0.7119 1.0603 0.7710 0.167 Uiso 1 1 calc R . . . .
C14S C 0.5134(6) 0.8940(6) 0.7245(5) 0.133(2) Uani 1 1 d D U . . .
H14A H 0.5047 0.8350 0.7477 0.160 Uiso 1 1 calc R . . . .
H14B H 0.4694 0.8737 0.6685 0.160 Uiso 1 1 calc R . . . .
C15S C 0.4840(7) 0.9849(6) 0.7758(5) 0.133(2) Uani 1 1 d D U . . .
H15A H 0.4196 0.9983 0.7464 0.159 Uiso 1 1 calc R . . . .
H15B H 0.4747 0.9721 0.8274 0.159 Uiso 1 1 calc R . . . .
C16S C 0.5698(7) 1.0725(5) 0.7913(5) 0.140(2) Uani 1 1 d D U . . .
H16A H 0.6058 1.0962 0.8495 0.168 Uiso 1 1 calc R . . . .
H16B H 0.5449 1.1301 0.7744 0.168 Uiso 1 1 calc R . . . .
C009 C 0.5707(3) 0.6200(3) 0.6769(2) 0.0585(8) Uani 1 1 d . . . . .
C010 C 0.5840(3) 0.8993(4) 0.4210(3) 0.0741(11) Uani 1 1 d . . . . .
H010 H 0.5929 0.9427 0.3936 0.089 Uiso 1 1 d R . . . .
C011 C 0.7477(4) 1.1962(4) 0.4175(3) 0.0860(13) Uani 1 1 d . . . . .
H011 H 0.7086 1.2460 0.4093 0.103 Uiso 1 1 calc R . . . .
C012 C 0.9015(3) 0.7826(4) 0.8573(3) 0.0763(11) Uani 1 1 d . . . . .
C013 C 0.9697(4) 1.0522(4) 0.7081(3) 0.0800(12) Uani 1 1 d . . . . .
H013 H 1.0330 1.0899 0.7441 0.096 Uiso 1 1 calc R . . . .
C014 C 0.0580(4) 0.4363(5) 0.2867(3) 0.0960(15) Uani 1 1 d . . . . .
H014 H 0.0186 0.3687 0.2630 0.115 Uiso 1 1 calc R . . . .
C015 C 0.0738(4) 0.4143(4) 0.5590(3) 0.0841(12) Uani 1 1 d . . . . .
H015 H 0.0136 0.4341 0.5703 0.101 Uiso 1 1 calc R . . . .
C016 C 0.8300(5) 1.1889(4) 0.3829(4) 0.0915(14) Uani 1 1 d . . . . .
H016 H 0.8469 1.2330 0.3510 0.110 Uiso 1 1 calc R . . . .
C017 C 0.8228(3) 0.7029(4) 0.8501(3) 0.0727(10) Uani 1 1 d . . . . .
H017 H 0.8214 0.6590 0.8846 0.087 Uiso 1 1 calc R . . . .
C018 C 0.8629(4) 1.0501(3) 0.4432(3) 0.0792(12) Uani 1 1 d . . . . .
H018 H 0.9025 1.0007 0.4515 0.095 Uiso 1 1 calc R . . . .
C019 C 0.0833(4) 0.6171(5) 0.2928(3) 0.0913(14) Uani 1 1 d . . . . .
H019 H 0.0619 0.6716 0.2735 0.110 Uiso 1 1 calc R . . . .
C00A C 0.2409(3) 0.4579(3) 0.5311(2) 0.0614(8) Uani 1 1 d . . . . .
C01A C 0.1776(5) 0.2865(4) 0.5401(4) 0.1058(18) Uani 1 1 d . . . . .
H01A H 0.1866 0.2188 0.5377 0.127 Uiso 1 1 calc R . . . .
C00B C 0.6459(3) 0.6254(3) 0.7496(2) 0.0616(8) Uani 1 1 d . . . . .
C01B C 0.0864(5) 0.3149(5) 0.5545(4) 0.1036(17) Uani 1 1 d . . . . .
H01B H 0.0340 0.2660 0.5610 0.124 Uiso 1 1 calc R . . . .
C00C C 0.8261(3) 0.9949(3) 0.6033(2) 0.0630(8) Uani 1 1 d . . . . .
C01C C 0.0268(4) 0.5180(6) 0.2589(3) 0.1002(17) Uani 1 1 d . . . . .
H01C H -0.0335 0.5049 0.2166 0.120 Uiso 1 1 calc R . . . .
C00D C 0.4720(3) 0.5492(3) 0.6446(2) 0.0634(9) Uani 1 1 d . . . . .
H00D H 0.4458 0.4976 0.6672 0.076 Uiso 1 1 calc R . . . .
C01D C 0.8876(5) 1.1155(4) 0.3957(4) 0.1006(17) Uani 1 1 d . . . . .
H01D H 0.9438 1.1098 0.3722 0.121 Uiso 1 1 calc R . . . .
C00E C 0.4230(3) 0.5712(3) 0.5744(2) 0.0576(8) Uani 1 1 d . . . . .
C01E C 1.0036(4) 0.8285(5) 0.9094(3) 0.0947(15) Uani 1 1 d . . . . .
C00F C 0.3214(3) 0.5340(3) 0.5158(2) 0.0595(8) Uani 1 1 d . . . . .
C01F C 1.0604(4) 0.9129(5) 0.8947(3) 0.0992(16) Uani 1 1 d . . . . .
C00G C 0.2049(3) 0.5550(3) 0.3848(2) 0.0670(9) Uani 1 1 d . . . . .
C01G C 0.6233(6) 0.4469(4) 0.7686(4) 0.109(2) Uani 1 1 d . . . . .
H01G H 0.6354 0.4220 0.7169 0.131 Uiso 1 1 calc R . . . .
C00H C 0.3018(3) 0.5782(3) 0.4526(2) 0.0635(8) Uani 1 1 d . . . . .
C00I C 0.1499(3) 0.4852(3) 0.5469(3) 0.0698(10) Uani 1 1 d . . . . .
H00I H 0.1404 0.5527 0.5493 0.084 Uiso 1 1 calc R . . . .
C00J C 0.4672(3) 0.7000(3) 0.5006(2) 0.0574(8) Uani 1 1 d . . . . .
C01J C 0.5872(7) 0.4119(6) 0.8904(5) 0.132(3) Uani 1 1 d . . . . .
H01J H 0.5721 0.3648 0.9205 0.158 Uiso 1 1 calc R . . . .
C00K C 0.9068(3) 0.9629(3) 0.7163(3) 0.0667(9) Uani 1 1 d . . . . .
C01K C 0.6092(6) 0.5831(5) 0.8754(4) 0.114(2) Uani 1 1 d . . . . .
H01K H 0.6111 0.6535 0.8977 0.137 Uiso 1 1 calc R . . . .
C00L C 0.4930(3) 0.6555(3) 0.5651(2) 0.0577(8) Uani 1 1 d . . . . .
C00M C 0.7529(3) 0.9854(3) 0.5291(2) 0.0616(8) Uani 1 1 d . . . . .
C01M C 0.5916(8) 0.5127(7) 0.9213(5) 0.142(3) Uani 1 1 d . . . . .
H01M H 0.5828 0.5367 0.9743 0.171 Uiso 1 1 calc R . . . .
C00N C 0.9211(3) 1.0725(3) 0.6388(3) 0.0741(10) Uani 1 1 d . . . . .
H00N H 0.9446 1.1268 0.6177 0.089 Uiso 1 1 calc R . . . .
C00O C 0.5273(3) 0.7840(3) 0.4833(2) 0.0579(8) Uani 1 1 d . . . . .
C00P C 0.6562(3) 0.9121(3) 0.4980(2) 0.0601(8) Uani 1 1 d . . . . .
C01P C 0.6044(7) 0.3782(5) 0.8158(5) 0.139(3) Uani 1 1 d . . . . .
H01P H 0.6039 0.3078 0.7951 0.167 Uiso 1 1 calc R . . . .
C00Q C 0.5040(3) 0.8220(3) 0.4132(3) 0.0723(11) Uani 1 1 d . . . . .
H00Q H 0.4443 0.7977 0.3696 0.087 Uiso 1 1 calc R . . . .
C00R C 0.7795(3) 1.0578(3) 0.4783(3) 0.0627(8) Uani 1 1 d . . . . .
C00S C 0.1481(3) 0.4546(4) 0.3500(3) 0.0784(11) Uani 1 1 d . . . . .
H00S H 0.1695 0.3996 0.3683 0.094 Uiso 1 1 calc R . . . .
C00T C 0.6241(3) 0.5499(3) 0.7975(3) 0.0694(10) Uani 1 1 d . . . . .
C00U C 0.1735(4) 0.6373(4) 0.3566(3) 0.0771(11) Uani 1 1 d . . . . .
H00U H 0.2124 0.7051 0.3801 0.093 Uiso 1 1 calc R . . . .
C00V C 0.9296(3) 0.9134(3) 0.7793(3) 0.0704(10) Uani 1 1 d . . . . .
C00W C 0.7218(4) 1.1311(3) 0.4644(3) 0.0739(10) Uani 1 1 d . . . . .
H00W H 0.6648 1.1366 0.4869 0.089 Uiso 1 1 calc R . . . .
C00X C 0.8696(3) 0.8280(3) 0.7915(3) 0.0698(10) Uani 1 1 d . . . . .
C00Y C 0.7415(3) 0.6983(3) 0.7793(2) 0.0653(9) Uani 1 1 d . . . . .
C00Z C 0.2549(4) 0.3583(3) 0.5293(3) 0.0824(12) Uani 1 1 d . . . . .
H00Z H 0.3165 0.3394 0.5208 0.099 Uiso 1 1 calc R . . . .
N003 N 0.5821(2) 0.6848(2) 0.62651(19) 0.0586(7) Uani 1 1 d . . . . .
N004 N 0.8192(2) 0.9292(3) 0.6533(2) 0.0630(7) Uani 1 1 d . . . . .
N006 N 0.6201(2) 0.8398(2) 0.53491(18) 0.0571(6) Uani 1 1 d . . . . .
N008 N 0.7726(3) 0.7762(3) 0.7445(2) 0.0652(7) Uani 1 1 d . . . . .
O002 O 0.37320(19) 0.6573(2) 0.44369(16) 0.0623(6) Uani 1 1 d . . . . .
O005 O 1.0249(2) 0.9553(3) 0.8350(2) 0.0807(8) Uani 1 1 d . . . . .

loop_
_atom_site_aniso_label
_atom_site_aniso_U_11
_atom_site_aniso_U_22
_atom_site_aniso_U_33
_atom_site_aniso_U_23
_atom_site_aniso_U_13
_atom_site_aniso_U_12
Zn01 0.0584(3) 0.0612(3) 0.0654(3) 0.0268(2) 0.0167(2) 0.0066(2)
C1A 0.088(5) 0.130(6) 0.065(4) 0.025(4) 0.008(3) 0.029(4)
C2A 0.105(6) 0.169(8) 0.084(5) 0.019(5) 0.008(4) -0.010(5)
C3A 0.104(5) 0.159(7) 0.109(5) 0.011(5) 0.030(5) 0.000(5)
C4A 0.073(5) 0.128(6) 0.103(5) 0.009(5) 0.000(4) 0.026(4)
C5A 0.087(5) 0.133(6) 0.089(5) 0.001(4) 0.009(4) 0.025(4)
C6A 0.092(5) 0.141(7) 0.083(4) 0.008(5) 0.007(4) 0.027(4)
C1 0.082(7) 0.228(14) 0.210(14) -0.058(11) -0.014(9) 0.020(8)
C2 0.084(7) 0.238(14) 0.209(14) -0.050(11) -0.004(8) 0.021(8)
C3 0.082(6) 0.248(15) 0.219(14) -0.045(11) -0.010(8) 0.024(8)
C4 0.073(7) 0.246(15) 0.233(14) -0.052(11) -0.025(9) 0.017(8)
C5 0.089(7) 0.235(14) 0.236(14) -0.064(11) -0.032(9) 0.018(8)
C6 0.072(6) 0.219(14) 0.220(14) -0.061(11) -0.027(8) 0.018(8)
C7A 0.096(7) 0.162(8) 0.092(6) 0.077(6) 0.036(5) 0.054(6)
C8A 0.126(8) 0.184(9) 0.097(6) 0.080(6) 0.040(5) 0.065(7)
C9A 0.153(8) 0.193(9) 0.108(6) 0.096(6) 0.043(6) 0.065(7)
C10A 0.155(9) 0.200(9) 0.122(7) 0.099(7) 0.028(6) 0.072(7)
C11A 0.139(8) 0.189(9) 0.130(7) 0.085(7) 0.029(6) 0.081(7)
C12A 0.117(7) 0.178(9) 0.118(7) 0.077(6) 0.030(5) 0.072(7)
C7 0.148(10) 0.216(11) 0.098(6) 0.023(7) 0.010(6) 0.083(9)
C8 0.129(10) 0.214(11) 0.074(6) 0.001(7) 0.004(7) 0.071(9)
C9 0.150(11) 0.229(11) 0.082(6) 0.011(6) 0.003(6) 0.068(9)
C10 0.161(11) 0.235(12) 0.087(6) 0.029(7) 0.012(7) 0.065(10)
C11 0.176(11) 0.242(12) 0.107(7) 0.035(8) 0.012(8) 0.068(10)
C12 0.168(11) 0.229(11) 0.109(7) 0.033(7) 0.012(7) 0.075(10)
O1 0.102(2) 0.0822(19) 0.094(2) 0.0313(16) 0.0445(18) 0.0339(17)
C13S 0.175(5) 0.092(3) 0.163(5) 0.025(4) 0.076(4) 0.037(3)
C14S 0.115(4) 0.136(4) 0.151(5) 0.015(4) 0.058(4) 0.039(3)
C15S 0.156(5) 0.133(4) 0.139(5) 0.040(4) 0.073(4) 0.064(4)
C16S 0.177(5) 0.110(4) 0.155(5) 0.026(4) 0.073(5) 0.066(4)
C009 0.062(2) 0.0610(19) 0.0584(18) 0.0251(15) 0.0186(15) 0.0108(16)
C010 0.078(3) 0.078(3) 0.074(2) 0.043(2) 0.021(2) 0.004(2)
C011 0.096(3) 0.070(3) 0.107(4) 0.044(2) 0.033(3) 0.022(2)
C012 0.069(2) 0.091(3) 0.069(2) 0.027(2) 0.0123(19) 0.014(2)
C013 0.065(2) 0.074(3) 0.091(3) 0.021(2) 0.012(2) -0.005(2)
C014 0.080(3) 0.102(4) 0.081(3) -0.001(3) 0.012(2) -0.004(3)
C015 0.068(2) 0.093(3) 0.105(3) 0.042(3) 0.036(2) 0.013(2)
C016 0.112(4) 0.081(3) 0.103(3) 0.050(3) 0.049(3) 0.013(3)
C017 0.071(2) 0.085(3) 0.067(2) 0.035(2) 0.0148(19) 0.013(2)
C018 0.081(3) 0.071(2) 0.106(3) 0.040(2) 0.046(2) 0.022(2)
C019 0.079(3) 0.120(4) 0.079(3) 0.039(3) 0.012(2) 0.024(3)
C00A 0.0577(19) 0.061(2) 0.070(2) 0.0237(16) 0.0232(16) 0.0081(16)
C01A 0.117(4) 0.063(3) 0.155(5) 0.043(3) 0.061(4) 0.012(3)
C00B 0.065(2) 0.067(2) 0.0622(19) 0.0301(16) 0.0227(16) 0.0135(17)
C01B 0.095(4) 0.089(3) 0.139(5) 0.045(3) 0.056(4) -0.002(3)
C00C 0.062(2) 0.059(2) 0.071(2) 0.0243(16) 0.0208(17) 0.0045(16)
C01C 0.072(3) 0.140(5) 0.074(3) 0.022(3) 0.005(2) 0.008(3)
C00D 0.069(2) 0.064(2) 0.066(2) 0.0332(17) 0.0243(17) 0.0086(17)
C01D 0.108(4) 0.094(3) 0.131(5) 0.050(3) 0.074(4) 0.021(3)
C00E 0.0576(19) 0.0553(18) 0.067(2) 0.0259(15) 0.0222(16) 0.0089(15)
C01E 0.082(3) 0.125(4) 0.075(3) 0.029(3) 0.013(2) 0.023(3)
C00F 0.0596(19) 0.0559(18) 0.066(2) 0.0184(15) 0.0226(16) 0.0081(15)
C01F 0.084(3) 0.130(5) 0.077(3) 0.024(3) 0.014(2) 0.020(3)
C00G 0.058(2) 0.084(3) 0.062(2) 0.0234(18) 0.0208(16) 0.0110(18)
C01G 0.175(6) 0.083(3) 0.100(4) 0.048(3) 0.063(4) 0.040(4)
C00H 0.059(2) 0.068(2) 0.068(2) 0.0251(17) 0.0228(16) 0.0106(17)
C00I 0.065(2) 0.071(2) 0.084(3) 0.0300(19) 0.0286(19) 0.0171(18)
C00J 0.0508(17) 0.064(2) 0.0635(19) 0.0287(15) 0.0182(15) 0.0091(15)
C01J 0.167(7) 0.130(6) 0.113(5) 0.085(5) 0.031(5) 0.003(5)
C00K 0.059(2) 0.068(2) 0.069(2) 0.0193(17) 0.0139(17) 0.0022(17)
C01K 0.166(6) 0.104(4) 0.092(4) 0.040(3) 0.064(4) 0.027(4)
C00L 0.0573(19) 0.0585(19) 0.0660(19) 0.0301(15) 0.0218(16) 0.0090(15)
C00M 0.061(2) 0.059(2) 0.072(2) 0.0277(16) 0.0235(17) 0.0122(16)
C01M 0.205(9) 0.150(7) 0.096(4) 0.058(4) 0.071(5) 0.021(6)
C00N 0.068(2) 0.064(2) 0.088(3) 0.0287(19) 0.018(2) -0.0044(18)
C00O 0.0560(18) 0.063(2) 0.0633(19) 0.0304(15) 0.0204(15) 0.0096(15)
C00P 0.0598(19) 0.062(2) 0.065(2) 0.0278(16) 0.0191(16) 0.0123(16)
C01P 0.223(9) 0.092(4) 0.133(6) 0.071(4) 0.064(6) 0.039(5)
C00Q 0.066(2) 0.077(2) 0.076(2) 0.041(2) 0.0094(18) -0.0012(19)
C00R 0.061(2) 0.0568(19) 0.075(2) 0.0256(16) 0.0237(17) 0.0056(16)
C00S 0.070(2) 0.083(3) 0.075(2) 0.012(2) 0.019(2) 0.011(2)
C00T 0.068(2) 0.081(3) 0.065(2) 0.0379(19) 0.0137(17) 0.0088(19)
C00U 0.072(2) 0.090(3) 0.074(2) 0.035(2) 0.018(2) 0.013(2)
C00V 0.061(2) 0.077(2) 0.068(2) 0.0215(18) 0.0110(17) 0.0024(18)
C00W 0.077(3) 0.066(2) 0.094(3) 0.034(2) 0.038(2) 0.021(2)
C00X 0.062(2) 0.077(2) 0.072(2) 0.0255(19) 0.0157(18) 0.0106(18)
C00Y 0.064(2) 0.074(2) 0.063(2) 0.0306(17) 0.0150(16) 0.0154(18)
C00Z 0.079(3) 0.061(2) 0.119(4) 0.031(2) 0.045(3) 0.014(2)
N003 0.0624(17) 0.0561(16) 0.0614(16) 0.0269(13) 0.0175(13) 0.0051(13)
N004 0.0548(16) 0.0661(18) 0.0687(18) 0.0271(14) 0.0144(13) 0.0029(13)
N006 0.0567(16) 0.0556(15) 0.0631(16) 0.0243(12) 0.0182(13) 0.0078(12)
N008 0.0626(18) 0.0685(18) 0.0664(17) 0.0258(14) 0.0157(14) 0.0091(14)
O002 0.0544(13) 0.0694(15) 0.0656(14) 0.0317(12) 0.0139(11) 0.0010(11)
O005 0.0661(17) 0.087(2) 0.0774(18) 0.0270(15) 0.0017(14) -0.0028(14)

loop_
_atom_type_symbol
_atom_type_description
_atom_type_scat_dispersion_real
_atom_type_scat_dispersion_imag
_atom_type_scat_source
C C 0.0181 0.0091 'International Tables Vol C Tables 4.2.6.8 and 6.1.1.4'
H H 0.0000 0.0000 'International Tables Vol C Tables 4.2.6.8 and 6.1.1.4'
N N 0.0311 0.0180 'International Tables Vol C Tables 4.2.6.8 and 6.1.1.4'
O O 0.0492 0.0322 'International Tables Vol C Tables 4.2.6.8 and 6.1.1.4'
Zn Zn -1.5491 0.6778 'International Tables Vol C Tables 4.2.6.8 and 6.1.1.4'

loop_
_geom_angle_atom_site_label_1
_geom_angle_atom_site_label_2
_geom_angle_atom_site_label_3
_geom_angle
N003 Zn01 O1 97.08(13)
N003 Zn01 N004 166.29(13)
N003 Zn01 N006 90.84(12)
N004 Zn01 O1 96.56(14)
N004 Zn01 N006 88.94(12)
N006 Zn01 O1 96.99(12)
N008 Zn01 O1 94.12(13)
N008 Zn01 N003 86.35(12)
N008 Zn01 N004 91.24(13)
N008 Zn01 N006 168.79(13)
C2A C1A C6A 120.0
C2A C1A C01F 120.4(5)
C6A C1A C01F 119.5(5)
C1A C2A H2A 120.0
C3A C2A C1A 120.0
C3A C2A H2A 120.0
C2A C3A H3A 120.0
C2A C3A C4A 120.0
C4A C3A H3A 120.0
C3A C4A H4A 120.0
C3A C4A C5A 120.0
C5A C4A H4A 120.0
C4A C5A H5A 120.0
C4A C5A C6A 120.0
C6A C5A H5A 120.0
C1A C6A H6A 120.0
C5A C6A C1A 120.0
C5A C6A H6A 120.0
C2 C1 C6 120.0
C2 C1 C01F 127.8(10)
C6 C1 C01F 111.7(10)
C1 C2 H2 120.0
C3 C2 C1 120.0
C3 C2 H2 120.0
C2 C3 H3 120.0
C2 C3 C4 120.0
C4 C3 H3 120.0
C3 C4 H4 120.0
C5 C4 C3 120.0
C5 C4 H4 120.0
C4 C5 H5 120.0
C6 C5 C4 120.0
C6 C5 H5 120.0
C1 C6 H6 120.0
C5 C6 C1 120.0
C5 C6 H6 120.0
C8A C7A C12A 120.0
C8A C7A C01E 120.7(5)
C12A C7A C01E 119.2(5)
C7A C8A H8A 120.0
C7A C8A C9A 120.0
C9A C8A H8A 120.0
C8A C9A H9A 120.0
C10A C9A C8A 120.0
C10A C9A H9A 120.0
C9A C10A H10A 120.0
C11A C10A C9A 120.0
C11A C10A H10A 120.0
C10A C11A H11A 120.0
C10A C11A C12A 120.0
C12A C11A H11A 120.0
C7A C12A H12A 120.0
C11A C12A C7A 120.0
C11A C12A H12A 120.0
C8 C7 H7 120.0
C8 C7 C12 120.0
C12 C7 H7 120.0
C7 C8 C9 120.0
C7 C8 C01E 120.7(8)
C9 C8 C01E 119.3(8)
C8 C9 H9 120.0
C10 C9 C8 120.0
C10 C9 H9 120.0
C9 C10 H10 120.0
C11 C10 C9 120.0
C11 C10 H10 120.0
C10 C11 H11 120.0
C10 C11 C12 120.0
C12 C11 H11 120.0
C7 C12 H12 120.0
C11 C12 C7 120.0
C11 C12 H12 120.0
C13S O1 Zn01 125.4(4)
C13S O1 C14S 106.6(5)
C14S O1 Zn01 120.3(3)
O1 C13S H13A 110.1
O1 C13S H13B 110.1
O1 C13S C16S 108.1(6)
H13A C13S H13B 108.4
C16S C13S H13A 110.1
C16S C13S H13B 110.1
O1 C14S H14A 110.2
O1 C14S H14B 110.2
O1 C14S C15S 107.6(6)
H14A C14S H14B 108.5
C15S C14S H14A 110.2
C15S C14S H14B 110.2
C14S C15S H15A 110.6
C14S C15S H15B 110.6
H15A C15S H15B 108.8
C16S C15S C14S 105.5(6)
C16S C15S H15A 110.6
C16S C15S H15B 110.6
C13S C16S H16A 110.7
C13S C16S H16B 110.7
C15S C16S C13S 105.0(6)
C15S C16S H16A 110.7
C15S C16S H16B 110.7
H16A C16S H16B 108.8
C00B C009 C00D 126.3(3)
N003 C009 C00B 124.3(3)
N003 C009 C00D 109.5(3)
C00P C010 H010 119.7
C00Q C010 H010 132.3
C00Q C010 C00P 107.4(3)
C016 C011 H011 119.6
C016 C011 C00W 120.9(4)
C00W C011 H011 119.6
C017 C012 C01E 137.8(5)
C017 C012 C00X 106.9(4)
C00X C012 C01E 115.3(4)
C00K C013 H013 126.4
C00N C013 H013 126.4
C00N C013 C00K 107.2(4)
C01C C014 H014 119.8
C01C C014 C00S 120.4(5)
C00S C014 H014 119.8
C01B C015 H015 120.1
C01B C015 C00I 119.9(5)
C00I C015 H015 120.1
C011 C016 H016 120.4
C011 C016 C01D 119.1(4)
C01D C016 H016 120.4
C012 C017 H017 126.3
C012 C017 C00Y 107.4(4)
C00Y C017 H017 126.3
C01D C018 H018 119.9
C01D C018 C00R 120.3(4)
C00R C018 H018 119.9
C01C C019 H019 120.0
C01C C019 C00U 119.9(5)
C00U C019 H019 120.0
C00I C00A C00F 120.7(3)
C00Z C00A C00F 120.5(4)
C00Z C00A C00I 118.8(4)
C01B C01A H01A 119.9
C00Z C01A H01A 119.9
C00Z C01A C01B 120.3(5)
C009 C00B C00T 118.6(3)
C00Y C00B C009 123.8(3)
C00Y C00B C00T 117.6(3)
C015 C01B C01A 119.9(4)
C015 C01B H01B 120.1
C01A C01B H01B 120.1
C00M C00C C00N 126.3(4)
N004 C00C C00M 125.1(3)
N004 C00C C00N 108.6(3)
C014 C01C H01C 119.7
C019 C01C C014 120.6(5)
C019 C01C H01C 119.7
C009 C00D H00D 126.2
C00E C00D C009 107.5(3)
C00E C00D H00D 126.2
C016 C01D C018 120.5(5)
C016 C01D H01D 119.7
C018 C01D H01D 119.7
C00D C00E C00F 135.8(3)
C00D C00E C00L 105.7(3)
C00L C00E C00F 118.4(3)
C012 C01E C7A 118.1(6)
C012 C01E C8 115.7(7)
C01F C01E C7A 123.1(6)
C01F C01E C8 125.5(7)
C01F C01E C012 118.7(5)
C00E C00F C00A 119.7(3)
C00H C00F C00A 122.6(4)
C00H C00F C00E 117.5(3)
C01E C01F C1A 129.4(5)
C01E C01F C1 121.5(11)
O005 C01F C1A 107.0(5)
O005 C01F C1 114.7(11)
O005 C01F C01E 123.5(5)
C00S C00G C00H 120.9(4)
C00S C00G C00U 120.5(4)
C00U C00G C00H 118.6(4)
C01P C01G H01G 119.8
C00T C01G H01G 119.8
C00T C01G C01P 120.5(6)
C00F C00H C00G 128.3(4)
C00F C00H O002 122.4(3)
O002 C00H C00G 109.2(3)
C015 C00I C00A 121.1(4)
C015 C00I H00I 119.4
C00A C00I H00I 119.4
C00L C00J C00O 128.2(3)
O002 C00J C00L 117.8(3)
O002 C00J C00O 113.9(3)
C01M C01J H01J 120.2
C01M C01J C01P 119.6(5)
C01P C01J H01J 120.2
C00V C00K C013 126.2(4)
N004 C00K C013 110.4(4)
N004 C00K C00V 123.4(4)
C01M C01K H01K 119.6
C00T C01K H01K 119.6
C00T C01K C01M 120.8(6)
C00J C00L C00E 121.4(3)
N003 C00L C00E 111.6(3)
N003 C00L C00J 127.0(3)
C00C C00M C00P 125.1(3)
C00C C00M C00R 117.3(3)
C00P C00M C00R 117.5(3)
C01J C01M C01K 120.7(7)
C01J C01M H01M 119.6
C01K C01M H01M 119.6
C013 C00N C00C 107.3(4)
C013 C00N H00N 126.3
C00C C00N H00N 126.3
C00Q C00O C00J 127.4(4)
N006 C00O C00J 122.5(3)
N006 C00O C00Q 110.1(3)
C00M C00P C010 125.2(3)
N006 C00P C010 109.1(3)
N006 C00P C00M 125.6(3)
C01G C01P H01P 119.5
C01J C01P C01G 121.0(7)
C01J C01P H01P 119.5
C010 C00Q C00O 107.1(4)
C010 C00Q H00Q 126.5
C00O C00Q H00Q 126.5
C018 C00R C00M 119.7(4)
C00W C00R C018 118.6(4)
C00W C00R C00M 121.7(4)
C014 C00S H00S 120.5
C00G C00S C014 119.0(5)
C00G C00S H00S 120.5
C01G C00T C00B 121.9(4)
C01G C00T C01K 117.3(4)
C01K C00T C00B 120.7(4)
C019 C00U H00U 120.2
C00G C00U C019 119.5(5)
C00G C00U H00U 120.2
C00X C00V C00K 128.5(4)
O005 C00V C00K 114.9(4)
O005 C00V C00X 116.6(4)
C011 C00W C00R 120.6(4)
C011 C00W H00W 119.7
C00R C00W H00W 119.7
C00V C00X C012 123.8(4)
N008 C00X C012 110.2(4)
N008 C00X C00V 125.9(4)
C00B C00Y C017 125.8(4)
N008 C00Y C017 109.0(4)
N008 C00Y C00B 125.2(3)
C00A C00Z C01A 120.0(4)
C00A C00Z H00Z 120.0
C01A C00Z H00Z 120.0
C009 N003 Zn01 129.5(2)
C00L N003 Zn01 123.5(2)
C00L N003 C009 105.8(3)
C00C N004 Zn01 127.1(3)
C00K N004 Zn01 125.5(3)
C00K N004 C00C 106.5(3)
C00O N006 Zn01 126.7(2)
C00O N006 C00P 106.2(3)
C00P N006 Zn01 127.0(2)
C00X N008 Zn01 124.1(3)
C00X N008 C00Y 106.4(3)
C00Y N008 Zn01 129.3(3)
C00J O002 C00H 122.2(3)
C01F O005 C00V 121.9(4)

loop_
_geom_bond_atom_site_label_1
_geom_bond_atom_site_label_2
_geom_bond_distance
Zn01 O1 2.191(3)
Zn01 N003 2.054(3)
Zn01 N004 2.056(3)
Zn01 N006 2.068(3)
Zn01 N008 2.048(3)
C1A C2A 1.3900
C1A C6A 1.3900
C1A C01F 1.484(8)
C2A H2A 0.9300
C2A C3A 1.3900
C3A H3A 0.9300
C3A C4A 1.3900
C4A H4A 0.9300
C4A C5A 1.3900
C5A H5A 0.9300
C5A C6A 1.3900
C6A H6A 0.9300
C1 C2 1.3900
C1 C6 1.3900
C1 C01F 1.489(11)
C2 H2 0.9300
C2 C3 1.3900
C3 H3 0.9300
C3 C4 1.3900
C4 H4 0.9300
C4 C5 1.3900
C5 H5 0.9300
C5 C6 1.3900
C6 H6 0.9300
C7A C8A 1.3900
C7A C12A 1.3900
C7A C01E 1.444(7)
C8A H8A 0.9300
C8A C9A 1.3900
C9A H9A 0.9300
C9A C10A 1.3900
C10A H10A 0.9300
C10A C11A 1.3900
C11A H11A 0.9300
C11A C12A 1.3900
C12A H12A 0.9300
C7 H7 0.9300
C7 C8 1.3900
C7 C12 1.3900
C8 C9 1.3900
C8 C01E 1.599(11)
C9 H9 0.9300
C9 C10 1.3900
C10 H10 0.9300
C10 C11 1.3900
C11 H11 0.9300
C11 C12 1.3900
C12 H12 0.9300
O1 C13S 1.379(7)
O1 C14S 1.407(8)
C13S H13A 0.9700
C13S H13B 0.9700
C13S C16S 1.480(9)
C14S H14A 0.9700
C14S H14B 0.9700
C14S C15S 1.489(8)
C15S H15A 0.9700
C15S H15B 0.9700
C15S C16S 1.448(9)
C16S H16A 0.9700
C16S H16B 0.9700
C009 C00B 1.411(5)
C009 C00D 1.426(5)
C009 N003 1.377(4)
C010 H010 0.8397
C010 C00P 1.424(6)
C010 C00Q 1.336(6)
C011 H011 0.9300
C011 C016 1.362(7)
C011 C00W 1.375(6)
C012 C017 1.349(6)
C012 C01E 1.426(7)
C012 C00X 1.425(6)
C013 H013 0.9300
C013 C00K 1.413(6)
C013 C00N 1.342(6)
C014 H014 0.9300
C014 C01C 1.383(9)
C014 C00S 1.393(7)
C015 H015 0.9300
C015 C01B 1.361(7)
C015 C00I 1.371(6)
C016 H016 0.9300
C016 C01D 1.372(8)
C017 H017 0.9300
C017 C00Y 1.436(5)
C018 H018 0.9300
C018 C01D 1.381(6)
C018 C00R 1.381(6)
C019 H019 0.9300
C019 C01C 1.358(8)
C019 C00U 1.396(6)
C00A C00F 1.480(5)
C00A C00I 1.386(5)
C00A C00Z 1.376(6)
C01A H01A 0.9300
C01A C01B 1.386(8)
C01A C00Z 1.378(7)
C00B C00T 1.481(5)
C00B C00Y 1.408(6)
C01B H01B 0.9300
C00C C00M 1.403(5)
C00C C00N 1.437(6)
C00C N004 1.374(5)
C01C H01C 0.9300
C00D H00D 0.9300
C00D C00E 1.366(5)
C01D H01D 0.9300
C00E C00F 1.452(5)
C00E C00L 1.420(5)
C01E C01F 1.373(8)
C00F C00H 1.354(5)
C01F O005 1.325(7)
C00G C00H 1.490(6)
C00G C00S 1.375(6)
C00G C00U 1.395(6)
C01G H01G 0.9300
C01G C01P 1.392(7)
C01G C00T 1.359(7)
C00H O002 1.378(4)
C00I H00I 0.9300
C00J C00L 1.385(5)
C00J C00O 1.412(5)
C00J O002 1.372(4)
C01J H01J 0.9300
C01J C01M 1.325(11)
C01J C01P 1.336(11)
C00K C00V 1.402(6)
C00K N004 1.356(5)
C01K H01K 0.9300
C01K C01M 1.390(8)
C01K C00T 1.374(7)
C00L N003 1.355(5)
C00M C00P 1.420(5)
C00M C00R 1.502(5)
C01M H01M 0.9300
C00N H00N 0.9300
C00O C00Q 1.410(5)
C00O N006 1.359(5)
C00P N006 1.363(4)
C01P H01P 0.9300
C00Q H00Q 0.9300
C00R C00W 1.376(6)
C00S H00S 0.9300
C00U H00U 0.9300
C00V C00X 1.384(6)
C00V O005 1.374(5)
C00W H00W 0.9300
C00X N008 1.363(5)
C00Y N008 1.375(5)
C00Z H00Z 0.9300

loop_
_platon_squeeze_void_nr
_platon_squeeze_void_average_x
_platon_squeeze_void_average_y
_platon_squeeze_void_average_z
_platon_squeeze_void_volume
_platon_squeeze_void_count_electrons
_platon_squeeze_void_content
1 0.293 0.451 0.813 273 61 ' '
2 0.707 0.549 0.187 272 61 ' '
